data_1520141
loop_
_publ_author_name
'Coles, Simon J.'
'Hursthouse, Michael B.'
'Dervisi, A.'

_publ_section_title
;
 C27H34ClN2Rh
;
_journal_name_full 'Crystal Structure Report Archive'
_journal_page_first 479
_journal_year 2008
_chemical_formula_sum 'C27 H34 Cl N2 Rh'
_chemical_formula_weight 524.92
_space_group_IT_number 14
_symmetry_cell_setting monoclinic
_symmetry_space_group_name_Hall '-P 2yn'
_symmetry_space_group_name_H-M 'P 1 21/n 1'
_atom_sites_solution_hydrogens geom
_atom_sites_solution_primary direct
_atom_sites_solution_secondary difmap
_cell_angle_alpha 90.00
_cell_angle_beta 95.5550(10)
_cell_angle_gamma 90.00
_cell_formula_units_Z 4
_cell_length_a 11.46310(10)
_cell_length_b 12.2418(2)
_cell_length_c 17.1604(2)
_cell_measurement_reflns_used 46339
_cell_measurement_temperature 120(2)
_cell_measurement_theta_max 27.48
_cell_measurement_theta_min 2.91
_cell_volume 2396.79(5)
_computing_cell_refinement 'DENZO, COLLECT'
_computing_data_reduction 'DENZO, COLLECT'
_computing_molecular_graphics 'PLATON (Spek, 2003)'
_computing_structure_refinement 'SHELXL-97 (Sheldrick, 1997)'
_computing_structure_solution 'SHELXS-97 (Sheldrick, 1997)'
_diffrn_ambient_temperature 120(2)
_diffrn_detector_area_resol_mean 9.091
_diffrn_measured_fraction_theta_full 0.998
_diffrn_measured_fraction_theta_max 0.998
_diffrn_measurement_device_type 'Bruker-Nonius APEX2 Area Detector'
_diffrn_measurement_method '\f and \w scans'
_diffrn_radiation_monochromator '10cm confocal mirrors'
_diffrn_radiation_source 'Bruker-Nonius FR591 rotating anode'
_diffrn_radiation_type MoK\a
_diffrn_radiation_wavelength 0.71073
_diffrn_reflns_av_R_equivalents 0.0360
_diffrn_reflns_av_sigmaI/netI 0.0269
_diffrn_reflns_limit_h_max 14
_diffrn_reflns_limit_h_min -14
_diffrn_reflns_limit_k_max 15
_diffrn_reflns_limit_k_min -15
_diffrn_reflns_limit_l_max 22
_diffrn_reflns_limit_l_min -22
_diffrn_reflns_number 29481
_diffrn_reflns_theta_full 27.48
_diffrn_reflns_theta_max 27.48
_diffrn_reflns_theta_min 2.91
_exptl_absorpt_coefficient_mu 0.841
_exptl_absorpt_correction_T_max 0.9752
_exptl_absorpt_correction_T_min 0.7297
_exptl_absorpt_correction_type multi-scan
_exptl_absorpt_process_details 'SADABS V2.10 (Sheldrick, G.M., 2003)'
_exptl_crystal_colour yellow
_exptl_crystal_density_diffrn 1.455
_exptl_crystal_density_method 'not measured'
_exptl_crystal_description plate
_exptl_crystal_F_000 1088
_exptl_crystal_size_max 0.40
_exptl_crystal_size_mid 0.20
_exptl_crystal_size_min 0.03
_refine_diff_density_max 2.066
_refine_diff_density_min -0.747
_refine_diff_density_rms 0.120
_refine_ls_extinction_method none
_refine_ls_goodness_of_fit_ref 1.056
_refine_ls_hydrogen_treatment constr
_refine_ls_matrix_type full
_refine_ls_number_parameters 280
_refine_ls_number_reflns 5483
_refine_ls_number_restraints 0
_refine_ls_restrained_S_all 1.056
_refine_ls_R_factor_all 0.0421
_refine_ls_R_factor_gt 0.0387
_refine_ls_shift/su_max 0.001
_refine_ls_shift/su_mean 0.000
_refine_ls_structure_factor_coef Fsqd
_refine_ls_weighting_details 'calc w=1/[\s^2^(Fo^2^)+(0.0496P)^2^+9.0090P] where P=(Fo^2^+2Fc^2^)/3'
_refine_ls_weighting_scheme calc
_refine_ls_wR_factor_gt 0.1069
_refine_ls_wR_factor_ref 0.1103
_reflns_number_gt 5100
_reflns_number_total 5483
_reflns_threshold_expression >2sigma(I)
_cod_data_source_file eCrystal-479.cif
_cod_data_source_block 2008src0770
_cod_depositor_comments
;
Citation :
Coles, Simon J. and Hursthouse, Michael B. and Dervisi, A. (2008) 
University of Southampton, Crystal Structure Report Archive. 
(doi:10.5258/ecrystals/479)

More at:
http://ecrystals.chem.soton.ac.uk/479/

The following automatic conversions were performed:

'_symmetry_cell_setting' value 'Monoclinic' changed to 'monoclinic'
according to the built-in table from CIF Core dictionary named
'cif_core.dic' version 2.4.1 from 2010-06-29.

Automatic conversion script
Id: cif_fix_values 3392 2015-05-12 13:50:21Z andrius 
;
_cod_original_sg_symbol_H-M P2(1)/n
_cod_database_code 1520141

loop_
_symmetry_equiv_pos_as_xyz
'x, y, z'
'-x+1/2, y+1/2, -z+1/2'
'-x, -y, -z'
'x-1/2, -y-1/2, z-1/2'

loop_
_atom_site_label
_atom_site_type_symbol
_atom_site_fract_x
_atom_site_fract_y
_atom_site_fract_z
_atom_site_U_iso_or_equiv
_atom_site_adp_type
_atom_site_occupancy
_atom_site_symmetry_multiplicity
_atom_site_calc_flag
_atom_site_refinement_flags
_atom_site_disorder_assembly
_atom_site_disorder_group
C1 C 1.0928(3) 0.2499(2) 0.22003(17) 0.0136(5) Uani 1 1 d . . .
C2 C 1.0528(3) 0.2424(3) 0.35448(18) 0.0181(6) Uani 1 1 d . . .
C3 C 1.0160(3) 0.3397(3) 0.3853(2) 0.0248(7) Uani 1 1 d . . .
H3 H 1.0447 0.4074 0.3681 0.030 Uiso 1 1 calc R . .
C4 C 0.9369(3) 0.3376(4) 0.4416(2) 0.0312(8) Uani 1 1 d . . .
H4 H 0.9110 0.4042 0.4627 0.037 Uiso 1 1 calc R . .
C5 C 0.8957(3) 0.2396(4) 0.4671(2) 0.0313(8) Uani 1 1 d . . .
H5 H 0.8403 0.2384 0.5049 0.038 Uiso 1 1 calc R . .
C6 C 0.9354(3) 0.1426(3) 0.4375(2) 0.0282(8) Uani 1 1 d . . .
H6 H 0.9074 0.0752 0.4558 0.034 Uiso 1 1 calc R . .
C7 C 1.0157(3) 0.1422(3) 0.38116(19) 0.0215(6) Uani 1 1 d . . .
C8 C 1.0593(4) 0.0357(3) 0.3515(2) 0.0305(8) Uani 1 1 d . . .
H8A H 1.1146 0.0501 0.3126 0.046 Uiso 1 1 calc R . .
H8B H 0.9930 -0.0068 0.3273 0.046 Uiso 1 1 calc R . .
H8C H 1.0989 -0.0057 0.3952 0.046 Uiso 1 1 calc R . .
C9 C 1.2598(3) 0.2630(3) 0.33015(19) 0.0223(7) Uani 1 1 d . . .
H9A H 1.2983 0.1915 0.3414 0.027 Uiso 1 1 calc R . .
H9B H 1.2588 0.3026 0.3803 0.027 Uiso 1 1 calc R . .
C10 C 1.3313(3) 0.3282(3) 0.2759(2) 0.0205(6) Uani 1 1 d . . .
H10A H 1.4000 0.3607 0.3069 0.025 Uiso 1 1 calc R . .
H10B H 1.2827 0.3887 0.2521 0.025 Uiso 1 1 calc R . .
C11 C 1.3735(3) 0.2574(3) 0.2109(2) 0.0213(6) Uani 1 1 d . . .
H11A H 1.3887 0.3040 0.1658 0.026 Uiso 1 1 calc R . .
H11B H 1.4478 0.2208 0.2302 0.026 Uiso 1 1 calc R . .
C12 C 1.2821(3) 0.1722(3) 0.18489(19) 0.0188(6) Uani 1 1 d . . .
H12A H 1.3060 0.1337 0.1383 0.023 Uiso 1 1 calc R . .
H12B H 1.2781 0.1176 0.2271 0.023 Uiso 1 1 calc R . .
C13 C 1.1308(3) 0.2393(3) 0.08362(17) 0.0162(6) Uani 1 1 d . . .
C14 C 1.1220(3) 0.1509(3) 0.03147(18) 0.0172(6) Uani 1 1 d . . .
C15 C 1.1430(3) 0.0339(3) 0.0572(2) 0.0236(7) Uani 1 1 d . . .
H15A H 1.1643 0.0317 0.1138 0.035 Uiso 1 1 calc R . .
H15B H 1.2068 0.0030 0.0301 0.035 Uiso 1 1 calc R . .
H15C H 1.0714 -0.0088 0.0442 0.035 Uiso 1 1 calc R . .
C16 C 1.0906(3) 0.1732(3) -0.04750(19) 0.0212(7) Uani 1 1 d . . .
H16 H 1.0851 0.1145 -0.0839 0.025 Uiso 1 1 calc R . .
C17 C 1.0674(3) 0.2782(3) -0.07433(19) 0.0227(7) Uani 1 1 d . . .
H17 H 1.0454 0.2910 -0.1284 0.027 Uiso 1 1 calc R . .
C18 C 1.0762(3) 0.3646(3) -0.02210(19) 0.0230(7) Uani 1 1 d . . .
H18 H 1.0596 0.4368 -0.0401 0.028 Uiso 1 1 calc R . .
C19 C 1.1097(3) 0.3454(3) 0.05695(19) 0.0194(6) Uani 1 1 d . . .
H19 H 1.1181 0.4049 0.0926 0.023 Uiso 1 1 calc R . .
C20 C 0.8326(3) 0.1756(2) 0.20861(19) 0.0179(6) Uani 1 1 d . . .
H20 H 0.8921 0.1549 0.2483 0.022 Uiso 1 1 calc R . .
C21 C 0.8627(3) 0.1818(3) 0.1311(2) 0.0196(6) Uani 1 1 d . . .
H21 H 0.9401 0.1610 0.1221 0.024 Uiso 1 1 calc R . .
C22 C 0.7825(3) 0.2187(4) 0.0608(2) 0.0308(8) Uani 1 1 d . . .
H22A H 0.7291 0.1579 0.0436 0.037 Uiso 1 1 calc R . .
H22B H 0.8305 0.2354 0.0173 0.037 Uiso 1 1 calc R . .
C23 C 0.7094(3) 0.3189(4) 0.0767(2) 0.0328(9) Uani 1 1 d . . .
H23A H 0.6874 0.3575 0.0267 0.039 Uiso 1 1 calc R . .
H23B H 0.6363 0.2950 0.0979 0.039 Uiso 1 1 calc R . .
C24 C 0.7741(3) 0.3974(3) 0.1339(2) 0.0240(7) Uani 1 1 d . . .
H24 H 0.8239 0.4500 0.1133 0.029 Uiso 1 1 calc R . .
C25 C 0.7662(3) 0.3982(3) 0.2134(2) 0.0206(6) Uani 1 1 d . . .
H25 H 0.8073 0.4545 0.2426 0.025 Uiso 1 1 calc R . .
C26 C 0.6985(3) 0.3184(3) 0.2585(2) 0.0225(7) Uani 1 1 d . . .
H26A H 0.6144 0.3385 0.2518 0.027 Uiso 1 1 calc R . .
H26B H 0.7256 0.3247 0.3149 0.027 Uiso 1 1 calc R . .
C27 C 0.7114(3) 0.1998(3) 0.2330(2) 0.0249(7) Uani 1 1 d . . .
H27A H 0.6958 0.1509 0.2767 0.030 Uiso 1 1 calc R . .
H27B H 0.6522 0.1841 0.1885 0.030 Uiso 1 1 calc R . .
N1 N 1.1367(2) 0.2440(2) 0.29629(15) 0.0168(5) Uani 1 1 d . . .
N2 N 1.1647(2) 0.2207(2) 0.16570(15) 0.0158(5) Uani 1 1 d . . .
Cl1 Cl 1.03057(5) 0.49509(5) 0.21472(4) 0.01078(14) Uani 1 1 d . . .
Rh1 Rh 0.932652(19) 0.318448(19) 0.193664(13) 0.01306(9) Uani 1 1 d . . .

loop_
_atom_site_aniso_label
_atom_site_aniso_U_11
_atom_site_aniso_U_22
_atom_site_aniso_U_33
_atom_site_aniso_U_23
_atom_site_aniso_U_13
_atom_site_aniso_U_12
C1 0.0144(14) 0.0111(13) 0.0152(13) 0.0005(10) 0.0012(11) -0.0013(10)
C2 0.0166(14) 0.0242(16) 0.0133(13) 0.0001(11) 0.0001(11) 0.0027(12)
C3 0.0241(17) 0.0286(18) 0.0217(16) -0.0031(13) 0.0013(13) 0.0027(14)
C4 0.0283(19) 0.041(2) 0.0249(17) -0.0092(16) 0.0063(14) 0.0098(16)
C5 0.0209(17) 0.054(3) 0.0197(16) 0.0006(16) 0.0067(13) 0.0046(16)
C6 0.0237(17) 0.039(2) 0.0224(16) 0.0054(15) 0.0030(13) -0.0026(15)
C7 0.0207(16) 0.0267(17) 0.0169(14) 0.0013(13) 0.0005(12) 0.0000(13)
C8 0.035(2) 0.0222(18) 0.036(2) 0.0038(15) 0.0078(16) 0.0017(15)
C9 0.0186(16) 0.0308(18) 0.0167(14) -0.0012(13) -0.0019(12) -0.0018(13)
C10 0.0156(15) 0.0219(16) 0.0239(16) -0.0047(12) 0.0016(12) -0.0037(12)
C11 0.0165(15) 0.0237(17) 0.0238(16) -0.0003(13) 0.0029(12) -0.0008(12)
C12 0.0136(14) 0.0218(16) 0.0208(15) -0.0026(12) 0.0008(12) 0.0037(11)
C13 0.0119(13) 0.0226(16) 0.0142(13) 0.0016(11) 0.0019(10) 0.0000(11)
C14 0.0130(14) 0.0207(15) 0.0181(14) 0.0005(12) 0.0031(11) -0.0017(11)
C15 0.0264(17) 0.0209(16) 0.0233(16) -0.0015(13) 0.0005(13) -0.0012(13)
C16 0.0194(16) 0.0276(17) 0.0169(15) -0.0027(12) 0.0035(12) -0.0031(12)
C17 0.0210(16) 0.0316(18) 0.0162(14) 0.0048(13) 0.0045(12) 0.0008(13)
C18 0.0239(16) 0.0243(17) 0.0215(16) 0.0068(13) 0.0064(12) 0.0043(13)
C19 0.0183(15) 0.0205(15) 0.0199(15) 0.0015(12) 0.0049(12) 0.0013(12)
C20 0.0161(15) 0.0152(14) 0.0225(15) -0.0015(11) 0.0019(12) -0.0032(11)
C21 0.0155(15) 0.0210(16) 0.0223(16) -0.0065(12) 0.0012(12) -0.0030(11)
C22 0.0266(18) 0.044(2) 0.0208(17) -0.0074(16) -0.0042(14) -0.0038(16)
C23 0.0223(18) 0.048(2) 0.0259(18) 0.0037(16) -0.0076(14) 0.0017(15)
C24 0.0143(15) 0.0259(17) 0.0312(18) 0.0079(14) -0.0006(13) 0.0031(12)
C25 0.0150(14) 0.0168(15) 0.0301(17) 0.0012(13) 0.0035(12) 0.0033(12)
C26 0.0178(16) 0.0218(17) 0.0292(17) -0.0024(13) 0.0089(13) -0.0007(12)
C27 0.0210(17) 0.0209(17) 0.0344(19) -0.0008(14) 0.0115(14) -0.0039(13)
N1 0.0144(12) 0.0223(14) 0.0138(12) -0.0012(10) 0.0016(9) 0.0017(10)
N2 0.0125(12) 0.0202(13) 0.0146(12) 0.0001(10) 0.0009(9) 0.0018(10)
Cl1 0.0084(3) 0.0061(3) 0.0178(3) 0.0000(2) 0.0006(2) -0.0016(2)
Rh1 0.01097(13) 0.01334(14) 0.01480(13) 0.00014(8) 0.00081(9) -0.00015(8)

loop_
_atom_type_symbol
_atom_type_description
_atom_type_scat_dispersion_real
_atom_type_scat_dispersion_imag
_atom_type_scat_source
C C 0.0033 0.0016 'International Tables Vol C Tables 4.2.6.8 and 6.1.1.4'
H H 0.0000 0.0000 'International Tables Vol C Tables 4.2.6.8 and 6.1.1.4'
N N 0.0061 0.0033 'International Tables Vol C Tables 4.2.6.8 and 6.1.1.4'
Cl Cl 0.1484 0.1585 'International Tables Vol C Tables 4.2.6.8 and 6.1.1.4'
Rh Rh -1.1178 0.9187 'International Tables Vol C Tables 4.2.6.8 and 6.1.1.4'

loop_
_geom_angle_atom_site_label_1
_geom_angle_atom_site_label_2
_geom_angle_atom_site_label_3
_geom_angle
_geom_angle_site_symmetry_1
_geom_angle_site_symmetry_3
N2 C1 N1 117.2(3) . .
N2 C1 Rh1 123.7(2) . .
N1 C1 Rh1 118.7(2) . .
C3 C2 C7 121.3(3) . .
C3 C2 N1 119.8(3) . .
C7 C2 N1 118.8(3) . .
C2 C3 C4 119.6(4) . .
C5 C4 C3 120.3(4) . .
C4 C5 C6 119.7(3) . .
C5 C6 C7 121.3(4) . .
C2 C7 C6 117.8(3) . .
C2 C7 C8 122.1(3) . .
C6 C7 C8 120.1(3) . .
N1 C9 C10 112.8(3) . .
C9 C10 C11 112.0(3) . .
C12 C11 C10 110.3(3) . .
N2 C12 C11 112.2(3) . .
C19 C13 C14 120.8(3) . .
C19 C13 N2 119.4(3) . .
C14 C13 N2 119.9(3) . .
C16 C14 C13 117.7(3) . .
C16 C14 C15 119.2(3) . .
C13 C14 C15 123.1(3) . .
C17 C16 C14 121.9(3) . .
C16 C17 C18 119.7(3) . .
C17 C18 C19 119.9(3) . .
C13 C19 C18 120.0(3) . .
C21 C20 C27 124.3(3) . .
C21 C20 Rh1 69.91(18) . .
C27 C20 Rh1 113.1(2) . .
C20 C21 C22 125.7(3) . .
C20 C21 Rh1 71.15(18) . .
C22 C21 Rh1 110.0(2) . .
C21 C22 C23 113.6(3) . .
C24 C23 C22 112.5(3) . .
C25 C24 C23 124.9(3) . .
C25 C24 Rh1 71.01(19) . .
C23 C24 Rh1 110.5(2) . .
C24 C25 C26 126.2(3) . .
C24 C25 Rh1 72.70(19) . .
C26 C25 Rh1 106.8(2) . .
C25 C26 C27 113.5(3) . .
C20 C27 C26 112.4(3) . .
C1 N1 C2 117.1(2) . .
C1 N1 C9 128.0(3) . .
C2 N1 C9 113.5(2) . .
C1 N2 C13 120.5(3) . .
C1 N2 C12 123.7(3) . .
C13 N2 C12 115.7(2) . .
C1 Rh1 C21 94.41(12) . .
C1 Rh1 C20 96.89(12) . .
C21 Rh1 C20 38.94(13) . .
C1 Rh1 C25 158.32(12) . .
C21 Rh1 C25 97.93(13) . .
C20 Rh1 C25 81.97(12) . .
C1 Rh1 C24 164.89(13) . .
C21 Rh1 C24 81.70(13) . .
C20 Rh1 C24 89.25(13) . .
C25 Rh1 C24 36.29(13) . .
C1 Rh1 Cl1 86.59(8) . .
C21 Rh1 Cl1 157.60(10) . .
C20 Rh1 Cl1 163.07(9) . .
C25 Rh1 Cl1 88.70(9) . .
C24 Rh1 Cl1 91.54(10) . .

loop_
_geom_bond_atom_site_label_1
_geom_bond_atom_site_label_2
_geom_bond_distance
_geom_bond_site_symmetry_2
C1 N2 1.351(4) .
C1 N1 1.358(4) .
C1 Rh1 2.030(3) .
C2 C3 1.386(5) .
C2 C7 1.390(5) .
C2 N1 1.452(4) .
C3 C4 1.387(5) .
C4 C5 1.377(6) .
C5 C6 1.385(6) .
C6 C7 1.398(5) .
C7 C8 1.503(5) .
C9 N1 1.491(4) .
C9 C10 1.525(5) .
C10 C11 1.528(5) .
C11 C12 1.514(4) .
C12 N2 1.479(4) .
C13 C19 1.391(5) .
C13 C14 1.402(4) .
C13 N2 1.443(4) .
C14 C16 1.395(4) .
C14 C15 1.510(5) .
C16 C17 1.383(5) .
C17 C18 1.384(5) .
C18 C19 1.394(5) .
C20 C21 1.408(5) .
C20 C27 1.519(5) .
C20 Rh1 2.120(3) .
C21 C22 1.513(5) .
C21 Rh1 2.104(3) .
C22 C23 1.525(6) .
C23 C24 1.515(5) .
C24 C25 1.376(5) .
C24 Rh1 2.220(3) .
C25 C26 1.508(5) .
C25 Rh1 2.199(3) .
C26 C27 1.528(5) .
Cl1 Rh1 2.4470(7) .
